data_4114516
loop_
_publ_author_name
'David J. Plaut'
'Stephen M. Martin'
'Kristian Kjaer'
'Markus J. Weygand'
'Meir Lahav'
'Leslie Leiserowitz'
'Isabelle Weissbuch'
'Michael D. Ward'

_publ_section_title
;
 Structural Characterization of Crystalline Ternary Inclusion Compounds at
 the Air-Water Interface
;
_journal_name_full 'Journal of the American Chemical Society'
_journal_page_first 15922
_journal_page_last 15934
_journal_paper_doi 10.1021/ja0371404
_journal_volume 125
_journal_year 2003
_chemical_formula_moiety 'C18 H22'
_chemical_formula_sum 'C18 H22'
_chemical_formula_weight 238.36
_chemical_melting_point 304
_chemical_name_common C6BP
_chemical_name_systematic 4-n-hexylbiphenyl
_space_group_IT_number 14
_symmetry_cell_setting monoclinic
_symmetry_space_group_name_Hall '-P 2ybc'
_symmetry_space_group_name_H-M 'P 1 21/c 1'
_atom_sites_solution_hydrogens geom
_atom_sites_solution_primary direct
_atom_sites_solution_secondary difmap
_audit_creation_method SHELXL-97
_cell_angle_alpha 90.00
_cell_angle_beta 93.216(19)
_cell_angle_gamma 90.00
_cell_formula_units_Z 4
_cell_length_a 31.558(18)
_cell_length_b 5.377(5)
_cell_length_c 7.943(5)
_cell_measurement_reflns_used 3155
_cell_measurement_temperature 100(1)
_cell_measurement_theta_max 18.10
_cell_measurement_theta_min 3.02
_cell_volume 1345.7(17)
_computing_cell_refinement 'KappaSmart (Bruker-2001)'
_computing_data_collection 'KappaSmart (Bruker-2001)'
_computing_data_reduction 'SAINT V6.35A (Bruker-2002)'
_computing_molecular_graphics 'SHELXTL V6.12 (Bruker-2001)'
_computing_publication_material 'SHELXTL V6.12 (Bruker-2001)'
_computing_structure_refinement 'SHELXTL V6.12 (Bruker-2001)'
_computing_structure_solution 'SIR-97 (Altomare, et. al, 1997)'
_diffrn_ambient_temperature 100(1)
_diffrn_measured_fraction_theta_full 0.718
_diffrn_measured_fraction_theta_max 0.718
_diffrn_measurement_device_type 'Bruker Kappa - SMART 6000'
_diffrn_measurement_method 'phi scans'
_diffrn_radiation_monochromator diamond
_diffrn_radiation_source 'APS synchrotron'
_diffrn_radiation_type synchrotron
_diffrn_radiation_wavelength 0.55940
_diffrn_reflns_av_R_equivalents 0.0892
_diffrn_reflns_av_sigmaI/netI 0.0667
_diffrn_reflns_limit_h_max 34
_diffrn_reflns_limit_h_min -34
_diffrn_reflns_limit_k_max 4
_diffrn_reflns_limit_k_min 0
_diffrn_reflns_limit_l_max 8
_diffrn_reflns_limit_l_min 0
_diffrn_reflns_number 1462
_diffrn_reflns_theta_full 18.44
_diffrn_reflns_theta_max 18.44
_diffrn_reflns_theta_min 2.54
_diffrn_standards_decay_% 0
_diffrn_standards_interval_count 0
_diffrn_standards_interval_time 0
_diffrn_standards_number 0
_exptl_absorpt_coefficient_mu 0.044
_exptl_absorpt_correction_T_max 1.000
_exptl_absorpt_correction_T_min 0.998
_exptl_absorpt_correction_type multi-scan
_exptl_absorpt_process_details 'SADABS (Sheldrick, 2000)'
_exptl_crystal_colour Colorless
_exptl_crystal_density_diffrn 1.176
_exptl_crystal_description Plate
_exptl_crystal_F_000 520
_exptl_crystal_size_max 0.06
_exptl_crystal_size_mid 0.03
_exptl_crystal_size_min 0.002
_refine_diff_density_max 0.508
_refine_diff_density_min -0.601
_refine_diff_density_rms 0.098
_refine_ls_extinction_coef 0.013(7)
_refine_ls_extinction_expression Fc^*^=kFc[1+0.001xFc^2^\l^3^/sin(2\q)]^-1/4^
_refine_ls_extinction_method SHELXL
_refine_ls_goodness_of_fit_ref 1.071
_refine_ls_hydrogen_treatment mixed
_refine_ls_matrix_type full
_refine_ls_number_parameters 75
_refine_ls_number_reflns 1462
_refine_ls_number_restraints 51
_refine_ls_restrained_S_all 1.054
_refine_ls_R_factor_all 0.1900
_refine_ls_R_factor_gt 0.1527
_refine_ls_shift/su_max 0.000
_refine_ls_shift/su_mean 0.000
_refine_ls_structure_factor_coef Fsqd
_refine_ls_weighting_details 'calc w=1/[\s^2^(Fo^2^)+(0.1124P)^2^+16.5968P] where P=(Fo^2^+2Fc^2^)/3'
_refine_ls_weighting_scheme calc
_refine_ls_wR_factor_gt 0.3604
_refine_ls_wR_factor_ref 0.3801
_reflns_number_gt 1001
_reflns_number_total 1462
_reflns_threshold_expression >2sigma(I)
_cod_data_source_file ja0371404si20030708_021230.cif
_cod_data_source_block C6BP
_cod_original_cell_volume 1345.8(17)
_cod_database_code 4114516

loop_
_symmetry_equiv_pos_as_xyz
'x, y, z'
'-x, y+1/2, -z+1/2'
'-x, -y, -z'
'x, -y-1/2, z-1/2'

loop_
_atom_site_label
_atom_site_type_symbol
_atom_site_fract_x
_atom_site_fract_y
_atom_site_fract_z
_atom_site_U_iso_or_equiv
_atom_site_adp_type
_atom_site_occupancy
_atom_site_symmetry_multiplicity
_atom_site_calc_flag
_atom_site_refinement_flags
C1 C 0.1715(2) 0.4995(18) 0.5639(8) 0.0197(19) Uiso 1 1 d DU
C2 C 0.1872(2) 0.310(2) 0.4692(10) 0.036(2) Uiso 1 1 d DU
H2A H 0.1690 0.1785 0.4307 0.043 Uiso 1 1 calc R
C3 C 0.2295(3) 0.309(2) 0.4296(11) 0.041(3) Uiso 1 1 d DU
H4A H 0.2393 0.1811 0.3588 0.049 Uiso 1 1 calc R
C4 C 0.2570(2) 0.4837(19) 0.4888(9) 0.026(2) Uiso 1 1 d DU
C5 C 0.2412(2) 0.671(2) 0.5796(10) 0.035(2) Uiso 1 1 d DU
H5A H 0.2597 0.7997 0.6187 0.042 Uiso 1 1 calc R
C6 C 0.1992(2) 0.682(2) 0.6181(10) 0.035(2) Uiso 1 1 d DU
H6A H 0.1894 0.8177 0.6824 0.042 Uiso 1 1 calc R
C7 C 0.1259(2) 0.4991(17) 0.6072(8) 0.0191(19) Uiso 1 1 d DU
C8 C 0.0980(2) 0.321(2) 0.5494(9) 0.030(2) Uiso 1 1 d DU
H8A H 0.1078 0.1920 0.4797 0.036 Uiso 1 1 calc R
C9 C 0.0562(2) 0.324(2) 0.5892(10) 0.032(2) Uiso 1 1 d DU
H9A H 0.0375 0.1978 0.5463 0.038 Uiso 1 1 calc R
C10 C 0.0414(2) 0.5055(18) 0.6895(9) 0.025(2) Uiso 1 1 d DU
H10A H 0.0126 0.5069 0.7182 0.030 Uiso 1 1 calc R
C11 C 0.0689(2) 0.685(2) 0.7475(10) 0.032(2) Uiso 1 1 d DU
H11A H 0.0589 0.8142 0.8166 0.039 Uiso 1 1 calc R
C12 C 0.1107(2) 0.684(2) 0.7087(9) 0.030(2) Uiso 1 1 d DU
H12A H 0.1293 0.8105 0.7517 0.036 Uiso 1 1 calc R
C13 C 0.3030(3) 0.479(2) 0.4495(10) 0.029(2) Uiso 1 1 d U
H13A H 0.3192 0.5758 0.5375 0.035 Uiso 1 1 calc R
H13B H 0.3059 0.5658 0.3409 0.035 Uiso 1 1 calc R
C14 C 0.3235(3) 0.226(3) 0.4380(10) 0.032(2) Uiso 1 1 d U
H14A H 0.3204 0.1367 0.5457 0.038 Uiso 1 1 calc R
H14B H 0.3080 0.1295 0.3478 0.038 Uiso 1 1 calc R
C15 C 0.3698(3) 0.234(2) 0.4021(10) 0.032(2) Uiso 1 1 d U
H15A H 0.3728 0.3236 0.2946 0.039 Uiso 1 1 calc R
H15B H 0.3851 0.3310 0.4923 0.039 Uiso 1 1 calc R
C16 C 0.3906(2) -0.013(2) 0.3903(10) 0.029(2) Uiso 1 1 d U
H16A H 0.3752 -0.1115 0.3015 0.034 Uiso 1 1 calc R
H16B H 0.3884 -0.1014 0.4986 0.034 Uiso 1 1 calc R
C17 C 0.4372(3) 0.003(3) 0.3505(11) 0.035(2) Uiso 1 1 d U
H17A H 0.4395 0.0866 0.2403 0.042 Uiso 1 1 calc R
H17B H 0.4526 0.1059 0.4374 0.042 Uiso 1 1 calc R
C18 C 0.4582(3) -0.251(3) 0.3444(12) 0.050(3) Uiso 1 1 d U
H18A H 0.4878 -0.2316 0.3164 0.074 Uiso 1 1 calc R
H18B H 0.4431 -0.3538 0.2584 0.074 Uiso 1 1 calc R
H18C H 0.4571 -0.3321 0.4547 0.074 Uiso 1 1 calc R

loop_
_atom_type_symbol
_atom_type_description
_atom_type_scat_dispersion_real
_atom_type_scat_dispersion_imag
_atom_type_scat_source
C C 0.0015 0.0009 'International Tables Vol C Tables 4.2.6.8 and 6.1.1.4'
H H 0.0000 0.0000 'International Tables Vol C Tables 4.2.6.8 and 6.1.1.4'

loop_
_geom_angle_atom_site_label_1
_geom_angle_atom_site_label_2
_geom_angle_atom_site_label_3
_geom_angle
C6 C1 C2 117.4(8)
C6 C1 C7 122.2(7)
C2 C1 C7 120.3(8)
C1 C2 C3 120.5(10)
C1 C2 H2A 119.7
C3 C2 H2A 119.7
C4 C3 C2 121.9(10)
C4 C3 H4A 119.1
C2 C3 H4A 119.1
C3 C4 C5 117.0(8)
C3 C4 C13 121.9(9)
C5 C4 C13 121.1(9)
C4 C5 C6 122.9(10)
C4 C5 H5A 118.5
C6 C5 H5A 118.5
C1 C6 C5 120.1(9)
C1 C6 H6A 119.9
C5 C6 H6A 119.9
C8 C7 C12 117.7(7)
C8 C7 C1 122.2(7)
C12 C7 C1 120.1(7)
C7 C8 C9 121.7(9)
C7 C8 H8A 119.2
C9 C8 H8A 119.2
C10 C9 C8 120.7(9)
C10 C9 H9A 119.7
C8 C9 H9A 119.7
C9 C10 C11 118.2(8)
C9 C10 H10A 120.9
C11 C10 H10A 120.9
C10 C11 C12 121.6(9)
C10 C11 H11A 119.2
C12 C11 H11A 119.2
C11 C12 C7 120.2(9)
C11 C12 H12A 119.9
C7 C12 H12A 119.9
C4 C13 C14 116.7(10)
C4 C13 H13A 108.1
C14 C13 H13A 108.1
C4 C13 H13B 108.1
C14 C13 H13B 108.1
H13A C13 H13B 107.3
C15 C14 C13 114.1(10)
C15 C14 H14A 108.7
C13 C14 H14A 108.7
C15 C14 H14B 108.7
C13 C14 H14B 108.7
H14A C14 H14B 107.6
C16 C15 C14 115.1(10)
C16 C15 H15A 108.5
C14 C15 H15A 108.5
C16 C15 H15B 108.5
C14 C15 H15B 108.5
H15A C15 H15B 107.5
C15 C16 C17 113.5(10)
C15 C16 H16A 108.9
C17 C16 H16A 108.9
C15 C16 H16B 108.9
C17 C16 H16B 108.9
H16A C16 H16B 107.7
C18 C17 C16 112.6(11)
C18 C17 H17A 109.1
C16 C17 H17A 109.1
C18 C17 H17B 109.1
C16 C17 H17B 109.1
H17A C17 H17B 107.8
C17 C18 H18A 109.5
C17 C18 H18B 109.5
H18A C18 H18B 109.5
C17 C18 H18C 109.5
H18A C18 H18C 109.5
H18B C18 H18C 109.5

loop_
_geom_bond_atom_site_label_1
_geom_bond_atom_site_label_2
_geom_bond_distance
C1 C6 1.369(11)
C1 C2 1.377(11)
C1 C7 1.498(10)
C2 C3 1.389(10)
C2 H2A 0.9500
C3 C4 1.348(11)
C3 H4A 0.9500
C4 C5 1.350(11)
C4 C13 1.501(11)
C5 C6 1.378(10)
C5 H5A 0.9500
C6 H6A 0.9500
C7 C8 1.361(11)
C7 C12 1.381(11)
C8 C9 1.373(9)
C8 H8A 0.9500
C9 C10 1.360(11)
C9 H9A 0.9500
C10 C11 1.361(11)
C10 H10A 0.9500
C11 C12 1.373(9)
C11 H11A 0.9500
C12 H12A 0.9500
C13 C14 1.511(17)
C13 H13A 0.9900
C13 H13B 0.9900
C14 C15 1.507(11)
C14 H14A 0.9900
C14 H14B 0.9900
C15 C16 1.484(17)
C15 H15A 0.9900
C15 H15B 0.9900
C16 C17 1.523(11)
C16 H16A 0.9900
C16 H16B 0.9900
C17 C18 1.521(19)
C17 H17A 0.9900
C17 H17B 0.9900
C18 H18A 0.9800
C18 H18B 0.9800
C18 H18C 0.9800

loop_
_geom_torsion_atom_site_label_1
_geom_torsion_atom_site_label_2
_geom_torsion_atom_site_label_3
_geom_torsion_atom_site_label_4
_geom_torsion
C6 C1 C2 C3 -0.8(14)
C7 C1 C2 C3 -179.7(8)
C1 C2 C3 C4 3.6(15)
C2 C3 C4 C5 -4.3(15)
C2 C3 C4 C13 178.4(9)
C3 C4 C5 C6 2.6(15)
C13 C4 C5 C6 179.9(9)
C2 C1 C6 C5 -0.9(14)
C7 C1 C6 C5 177.9(8)
C4 C5 C6 C1 0.0(15)
C6 C1 C7 C8 178.1(9)
C2 C1 C7 C8 -3.1(13)
C6 C1 C7 C12 -1.7(13)
C2 C1 C7 C12 177.0(9)
C12 C7 C8 C9 0.2(14)
C1 C7 C8 C9 -179.6(8)
C7 C8 C9 C10 -0.4(15)
C8 C9 C10 C11 0.7(14)
C9 C10 C11 C12 -0.8(14)
C10 C11 C12 C7 0.6(15)
C8 C7 C12 C11 -0.3(14)
C1 C7 C12 C11 179.5(8)
C3 C4 C13 C14 -35.6(12)
C5 C4 C13 C14 147.3(9)
C4 C13 C14 C15 -178.7(7)
C13 C14 C15 C16 180.0(7)
C14 C15 C16 C17 178.9(7)
C15 C16 C17 C18 178.2(8)

loop_
_cod_related_entry_id
_cod_related_entry_database
_cod_related_entry_code
1 ChemSpider 97835
